data_2020213
loop_
_publ_author_name
'Ma, Jie'
'Wang, Deng-Feng'
'Fan, Li-Qun'
'Zhou, Kang'

_publ_section_title
;
 Structure and magnetic properties of a copper(II) coordination polymer
 based on azide, pyridine and homophthalic acid
;
_journal_coeditor_code WQ3099
_journal_issue 11
_journal_name_full 'Acta Crystallographica Section C'
_journal_page_first
;
;
_journal_paper_doi 10.1107/S2053229615018173
_journal_volume 71
_journal_year 2015
_chemical_formula_iupac '[Cu2 (C9 H6 O4) (N3)2 (C5 H5 N)2]'
_chemical_formula_moiety 'C19 H16 Cu2 N8 O4'
_chemical_formula_sum 'C19 H16 Cu2 N8 O4'
_chemical_formula_weight 547.48
_chemical_name_systematic
Poly[bis(\m-azido-\k^2^<i>N</i>^1^:<i>N</i>^1^-)(\m~4~-homophthalato-\k^4^<i>O</i>:<i>O</i>':<i>O</i>'':<i>O</i>''')bis(pyridine-\k<i>N</i>)dicopper(II)]
_space_group_crystal_system triclinic
_space_group_IT_number 2
_space_group_name_Hall '-P 1'
_space_group_name_H-M_alt 'P -1'
_symmetry_space_group_name_Hall '-P 1'
_symmetry_space_group_name_H-M 'P -1'
_atom_sites_solution_hydrogens geom
_atom_sites_solution_primary direct
_atom_sites_solution_secondary difmap
_audit_creation_method SHELXL-2014/7
_cell_angle_alpha 66.194(18)
_cell_angle_beta 78.01(2)
_cell_angle_gamma 63.966(16)
_cell_formula_units_Z 2
_cell_length_a 9.882(4)
_cell_length_b 11.070(3)
_cell_length_c 12.287(4)
_cell_measurement_reflns_used 1239
_cell_measurement_temperature 293(2)
_cell_measurement_theta_max 27.4758
_cell_measurement_theta_min 2.1904
_cell_volume 1104.2(7)
_computing_cell_refinement
;
CrystalClear (Rigaku, 2007)
;
_computing_data_collection
;
CrystalClear (Rigaku, 2007)
;
_computing_data_reduction
;
CrystalClear (Rigaku, 2007)
;
_computing_molecular_graphics
;
SHELXL97 (Sheldrick, 2008)
;
_computing_publication_material
;
SHELXL97 (Sheldrick, 2008)
;
_computing_structure_refinement
;
SHELXL2014 (Sheldrick, 2015)
;
_computing_structure_solution
;
SHELXS97 (Sheldrick, 2008)
;
_diffrn_ambient_temperature 293(2)
_diffrn_detector_area_resol_mean 13.6612
_diffrn_measured_fraction_theta_full 0.996
_diffrn_measured_fraction_theta_max 0.994
_diffrn_measurement_device_type 'Rigaku Mercury CCD area-detector'
_diffrn_measurement_method CCD_Profile_fitting
_diffrn_radiation_type MoK\a
_diffrn_radiation_wavelength 0.71073
_diffrn_reflns_av_R_equivalents 0.0221
_diffrn_reflns_limit_h_max 12
_diffrn_reflns_limit_h_min -10
_diffrn_reflns_limit_k_max 14
_diffrn_reflns_limit_k_min -14
_diffrn_reflns_limit_l_max 15
_diffrn_reflns_limit_l_min -14
_diffrn_reflns_number 8686
_diffrn_reflns_theta_full 25.242
_diffrn_reflns_theta_max 27.467
_diffrn_reflns_theta_min 2.295
_exptl_absorpt_coefficient_mu 1.970
_exptl_absorpt_correction_T_max 1.0000
_exptl_absorpt_correction_T_min 0.6574
_exptl_absorpt_correction_type multi-scan
_exptl_absorpt_process_details
;
(CrystalClear; Rigaku, 2007)
;
_exptl_crystal_colour black
_exptl_crystal_density_diffrn 1.647
_exptl_crystal_density_method 'not measured'
_exptl_crystal_description block
_exptl_crystal_F_000 552
_exptl_crystal_size_max 0.30
_exptl_crystal_size_mid 0.23
_exptl_crystal_size_min 0.22
_refine_diff_density_max 0.457
_refine_diff_density_min -0.538
_refine_ls_extinction_method none
_refine_ls_goodness_of_fit_ref 1.024
_refine_ls_hydrogen_treatment constr
_refine_ls_matrix_type full
_refine_ls_number_parameters 298
_refine_ls_number_reflns 5028
_refine_ls_number_restraints 0
_refine_ls_restrained_S_all 1.024
_refine_ls_R_factor_all 0.0478
_refine_ls_R_factor_gt 0.0360
_refine_ls_shift/su_max 0.001
_refine_ls_shift/su_mean 0.000
_refine_ls_structure_factor_coef Fsqd
_refine_ls_weighting_details 'w=1/[\s^2^(Fo^2^)+(0.0495P)^2^] where P=(Fo^2^+2Fc^2^)/3'
_refine_ls_weighting_scheme calc
_refine_ls_wR_factor_gt 0.0851
_refine_ls_wR_factor_ref 0.0923
_reflns_number_gt 4082
_reflns_number_total 5028
_reflns_threshold_expression I>2\s(I)
_cod_data_source_file wq3099sup1.cif
_cod_data_source_block I
_cod_original_cell_volume 1104.3(7)
_cod_database_code 2020213
_shelx_space_group_comment
;
The symmetry employed for this shelxl refinement is uniquely defined
by the following loop, which should always be used as a source of
symmetry information in preference to the above space-group names.
They are only intended as comments.
;

loop_
_space_group_symop_operation_xyz
'x, y, z'
'-x, -y, -z'

loop_
_atom_site_type_symbol
_atom_site_label
_atom_site_fract_x
_atom_site_fract_y
_atom_site_fract_z
_atom_site_U_iso_or_equiv
_atom_site_adp_type
_atom_site_calc_flag
_atom_site_occupancy
Cu Cu1 0.36342(3) 0.14165(3) 0.50231(3) 0.03635(10) Uani d 1
O O1 -0.1711(2) 0.84805(17) 0.41597(17) 0.0441(4) Uani d 1
N N1 0.3515(3) 0.3105(2) 0.78573(19) 0.0419(5) Uani d 1
C C1 -0.0868(3) 0.7563(2) 0.3688(2) 0.0316(5) Uani d 1
Cu Cu2 0.31029(3) 0.39131(3) 0.61025(2) 0.03316(10) Uani d 1
O O2 -0.1144(2) 0.65952(18) 0.36432(16) 0.0403(4) Uani d 1
N N2 0.1908(2) 0.5859(2) 0.62475(18) 0.0363(5) Uani d 1
C C2 0.0599(3) 0.7717(2) 0.3128(2) 0.0359(5) Uani d 1
H H2A 0.0415 0.8750 0.2781 0.043 Uiso calc 1
H H2B 0.1341 0.7243 0.3757 0.043 Uiso calc 1
O O3 0.2959(2) 0.49060(17) 0.43412(15) 0.0401(4) Uani d 1
N N3 0.6700(3) 0.0489(3) 0.7195(3) 0.0774(9) Uani d 1
C C3 0.1254(3) 0.7072(2) 0.2173(2) 0.0347(5) Uani d 1
O O4 0.2818(2) 0.32776(16) 0.37669(15) 0.0416(4) Uani d 1
N N4 0.5736(3) 0.1312(2) 0.6570(2) 0.0465(5) Uani d 1
C C4 0.0839(3) 0.7957(3) 0.1007(2) 0.0499(7) Uani d 1
H H4 0.0214 0.8946 0.0848 0.060 Uiso calc 1
N N5 0.4745(3) 0.2167(2) 0.58917(19) 0.0406(5) Uani d 1
C C5 0.1294(4) 0.7461(3) 0.0078(3) 0.0593(8) Uani d 1
H H5 0.0981 0.8099 -0.0705 0.071 Uiso calc 1
N N6 0.5394(3) 0.0660(2) 0.3979(2) 0.0490(6) Uani d 1
C C6 0.2206(4) 0.6038(3) 0.0286(3) 0.0593(8) Uani d 1
H H6 0.2544 0.5684 -0.0351 0.071 Uiso calc 1
N N7 0.5826(3) 0.1288(3) 0.3026(2) 0.0478(6) Uani d 1
C C7 0.2626(3) 0.5125(3) 0.1435(2) 0.0471(7) Uani d 1
H H7 0.3235 0.4135 0.1581 0.057 Uiso calc 1
N N8 0.6239(4) 0.1878(4) 0.2143(2) 0.0949(12) Uani d 1
C C8 0.2184(3) 0.5614(2) 0.2383(2) 0.0340(5) Uani d 1
C C9 0.2690(3) 0.4519(2) 0.3604(2) 0.0347(5) Uani d 1
C C10 0.2486(3) 0.6856(3) 0.5829(3) 0.0476(7) Uani d 1
H H10 0.3460 0.6641 0.5449 0.057 Uiso calc 1
C C11 0.1711(4) 0.8189(3) 0.5934(3) 0.0580(8) Uani d 1
H H11 0.2139 0.8887 0.5623 0.070 Uiso calc 1
C C12 0.0305(4) 0.8494(3) 0.6498(3) 0.0641(9) Uani d 1
H H12 -0.0247 0.9400 0.6590 0.077 Uiso calc 1
C C13 -0.0278(4) 0.7472(3) 0.6921(3) 0.0627(8) Uani d 1
H H13 -0.1245 0.7657 0.7311 0.075 Uiso calc 1
C C14 0.0549(3) 0.6173(3) 0.6777(3) 0.0499(7) Uani d 1
H H14 0.0131 0.5469 0.7068 0.060 Uiso calc 1
C C15 0.3075(5) 0.1771(5) 0.9853(3) 0.0943(15) Uani d 1
H H15 0.2532 0.1234 1.0402 0.113 Uiso calc 1
C C16 0.2779(4) 0.2381(4) 0.8669(3) 0.0762(12) Uani d 1
H H16 0.2002 0.2276 0.8419 0.091 Uiso calc 1
C C17 0.4586(4) 0.3247(4) 0.8233(3) 0.0611(8) Uani d 1
H H17 0.5143 0.3756 0.7665 0.073 Uiso calc 1
C C18 0.4916(5) 0.2684(4) 0.9410(3) 0.0766(11) Uani d 1
H H18 0.5683 0.2813 0.9649 0.092 Uiso calc 1
C C19 0.4142(5) 0.1939(4) 1.0236(3) 0.0750(11) Uani d 1
H H19 0.4348 0.1549 1.1058 0.090 Uiso calc 1

loop_
_atom_site_aniso_label
_atom_site_aniso_U_11
_atom_site_aniso_U_22
_atom_site_aniso_U_33
_atom_site_aniso_U_12
_atom_site_aniso_U_13
_atom_site_aniso_U_23
Cu1 0.03781(19) 0.02448(15) 0.04126(18) -0.01043(13) 0.01113(14) -0.01464(13)
O1 0.0404(10) 0.0351(9) 0.0612(11) -0.0172(8) 0.0187(9) -0.0289(8)
N1 0.0428(13) 0.0406(11) 0.0413(12) -0.0150(10) 0.0013(10) -0.0167(9)
C1 0.0312(12) 0.0258(10) 0.0314(11) -0.0087(9) -0.0005(10) -0.0072(9)
Cu2 0.03457(18) 0.02883(16) 0.03533(17) -0.01254(13) 0.00422(13) -0.01340(12)
O2 0.0380(10) 0.0411(9) 0.0537(10) -0.0228(8) 0.0111(8) -0.0265(8)
N2 0.0414(12) 0.0320(10) 0.0397(11) -0.0161(9) 0.0002(9) -0.0159(9)
C2 0.0317(12) 0.0282(11) 0.0481(14) -0.0126(10) 0.0049(11) -0.0161(10)
O3 0.0508(11) 0.0313(8) 0.0366(9) -0.0162(8) 0.0004(8) -0.0117(7)
N3 0.0591(19) 0.0660(18) 0.0699(19) 0.0050(15) -0.0163(16) -0.0149(15)
C3 0.0302(12) 0.0309(11) 0.0391(13) -0.0138(10) 0.0076(10) -0.0112(10)
O4 0.0493(11) 0.0256(8) 0.0441(10) -0.0107(8) -0.0007(9) -0.0121(7)
N4 0.0418(13) 0.0379(12) 0.0465(13) -0.0089(11) 0.0039(11) -0.0127(10)
C4 0.0436(16) 0.0366(14) 0.0478(16) -0.0079(12) 0.0032(13) -0.0055(12)
N5 0.0391(12) 0.0352(11) 0.0441(12) -0.0101(10) 0.0003(10) -0.0169(10)
C5 0.064(2) 0.0579(18) 0.0374(15) -0.0196(16) 0.0005(14) -0.0050(13)
N6 0.0533(14) 0.0287(10) 0.0452(13) -0.0117(10) 0.0213(11) -0.0105(9)
C6 0.071(2) 0.0628(18) 0.0370(15) -0.0214(17) 0.0068(15) -0.0210(14)
N7 0.0434(13) 0.0578(14) 0.0394(12) -0.0234(12) 0.0053(10) -0.0143(11)
C7 0.0528(17) 0.0407(14) 0.0411(14) -0.0132(13) 0.0060(13) -0.0177(12)
N8 0.080(2) 0.137(3) 0.0384(15) -0.057(2) 0.0068(15) 0.0073(17)
C8 0.0321(13) 0.0311(11) 0.0367(12) -0.0130(10) 0.0069(10) -0.0137(10)
C9 0.0322(13) 0.0282(11) 0.0385(13) -0.0090(10) 0.0067(10) -0.0138(10)
C10 0.0490(16) 0.0403(14) 0.0582(17) -0.0232(13) 0.0013(14) -0.0175(13)
C11 0.081(2) 0.0390(15) 0.0651(19) -0.0304(15) -0.0171(18) -0.0148(14)
C12 0.072(2) 0.0401(15) 0.086(2) -0.0088(15) -0.022(2) -0.0337(16)
C13 0.0450(17) 0.0574(18) 0.091(2) -0.0106(15) 0.0083(17) -0.0469(18)
C14 0.0410(15) 0.0460(15) 0.075(2) -0.0221(13) 0.0136(14) -0.0359(15)
C15 0.114(3) 0.138(4) 0.046(2) -0.087(3) -0.008(2) -0.003(2)
C16 0.090(3) 0.112(3) 0.0431(17) -0.072(3) -0.0044(18) -0.0067(18)
C17 0.063(2) 0.079(2) 0.0533(18) -0.0425(18) -0.0029(16) -0.0191(16)
C18 0.080(3) 0.099(3) 0.067(2) -0.044(2) -0.021(2) -0.025(2)
C19 0.091(3) 0.087(3) 0.0460(18) -0.035(2) -0.0154(19) -0.0164(18)

loop_
_atom_type_symbol
_atom_type_description
_atom_type_scat_dispersion_real
_atom_type_scat_dispersion_imag
_atom_type_scat_source
C C 0.0033 0.0016 'International Tables Vol C Tables 4.2.6.8 and 6.1.1.4'
H H 0.0000 0.0000 'International Tables Vol C Tables 4.2.6.8 and 6.1.1.4'
N N 0.0061 0.0033 'International Tables Vol C Tables 4.2.6.8 and 6.1.1.4'
O O 0.0106 0.0060 'International Tables Vol C Tables 4.2.6.8 and 6.1.1.4'
Cu Cu 0.3201 1.2651 'International Tables Vol C Tables 4.2.6.8 and 6.1.1.4'

loop_
_geom_angle_atom_site_label_1
_geom_angle_atom_site_label_2
_geom_angle_atom_site_label_3
_geom_angle_site_symmetry_1
_geom_angle_site_symmetry_3
_geom_angle
O1 Cu1 O4 2_566 . 95.14(8)
O1 Cu1 N6 2_566 2_656 90.72(9)
O4 Cu1 N6 . 2_656 167.42(9)
O1 Cu1 N6 2_566 . 152.05(9)
O4 Cu1 N6 . . 92.45(8)
N6 Cu1 N6 2_656 . 77.38(9)
O1 Cu1 N5 2_566 . 108.31(8)
O4 Cu1 N5 . . 93.72(8)
N6 Cu1 N5 2_656 . 94.99(10)
N6 Cu1 N5 . . 97.96(10)
C1 O1 Cu1 . 2_566 125.78(16)
C16 N1 C17 . . 117.0(3)
C16 N1 Cu2 . . 122.1(2)
C17 N1 Cu2 . . 120.9(2)
O2 C1 O1 . . 126.0(2)
O2 C1 C2 . . 119.4(2)
O1 C1 C2 . . 114.6(2)
N5 Cu2 O3 . . 90.58(8)
N5 Cu2 N2 . . 164.06(9)
O3 Cu2 N2 . . 87.59(8)
N5 Cu2 N1 . . 90.51(9)
O3 Cu2 N1 . . 168.71(8)
N2 Cu2 N1 . . 88.28(9)
N5 Cu2 O2 . 2_566 101.65(8)
O3 Cu2 O2 . 2_566 95.65(8)
N2 Cu2 O2 . 2_566 94.29(8)
N1 Cu2 O2 . 2_566 95.14(8)
C1 O2 Cu2 . 2_566 137.08(16)
C14 N2 C10 . . 118.5(2)
C14 N2 Cu2 . . 121.13(17)
C10 N2 Cu2 . . 120.38(19)
C3 C2 C1 . . 112.9(2)
C3 C2 H2A . . 109.0
C1 C2 H2A . . 109.0
C3 C2 H2B . . 109.0
C1 C2 H2B . . 109.0
H2A C2 H2B . . 107.8
C9 O3 Cu2 . . 127.89(15)
C4 C3 C8 . . 117.4(2)
C4 C3 C2 . . 117.9(2)
C8 C3 C2 . . 124.6(2)
C9 O4 Cu1 . . 133.93(17)
N3 N4 N5 . . 178.4(3)
C5 C4 C3 . . 122.8(3)
C5 C4 H4 . . 118.6
C3 C4 H4 . . 118.6
N4 N5 Cu2 . . 125.42(19)
N4 N5 Cu1 . . 120.31(17)
Cu2 N5 Cu1 . . 103.80(10)
C4 C5 C6 . . 119.5(3)
C4 C5 H5 . . 120.2
C6 C5 H5 . . 120.2
N7 N6 Cu1 . 2_656 127.6(2)
N7 N6 Cu1 . . 129.66(19)
Cu1 N6 Cu1 2_656 . 102.62(9)
C5 C6 C7 . . 119.2(3)
C5 C6 H6 . . 120.4
C7 C6 H6 . . 120.4
N8 N7 N6 . . 179.2(4)
C6 C7 C8 . . 121.9(3)
C6 C7 H7 . . 119.1
C8 C7 H7 . . 119.1
C7 C8 C3 . . 119.1(2)
C7 C8 C9 . . 117.5(2)
C3 C8 C9 . . 123.4(2)
O4 C9 O3 . . 126.5(2)
O4 C9 C8 . . 114.6(2)
O3 C9 C8 . . 118.9(2)
N2 C10 C11 . . 121.9(3)
N2 C10 H10 . . 119.1
C11 C10 H10 . . 119.1
C12 C11 C10 . . 119.0(3)
C12 C11 H11 . . 120.5
C10 C11 H11 . . 120.5
C13 C12 C11 . . 118.8(3)
C13 C12 H12 . . 120.6
C11 C12 H12 . . 120.6
C12 C13 C14 . . 119.2(3)
C12 C13 H13 . . 120.4
C14 C13 H13 . . 120.4
N2 C14 C13 . . 122.7(3)
N2 C14 H14 . . 118.7
C13 C14 H14 . . 118.7
C19 C15 C16 . . 119.5(4)
C19 C15 H15 . . 120.3
C16 C15 H15 . . 120.3
N1 C16 C15 . . 123.4(3)
N1 C16 H16 . . 118.3
C15 C16 H16 . . 118.3
N1 C17 C18 . . 122.3(3)
N1 C17 H17 . . 118.8
C18 C17 H17 . . 118.8
C19 C18 C17 . . 119.8(3)
C19 C18 H18 . . 120.1
C17 C18 H18 . . 120.1
C15 C19 C18 . . 117.9(3)
C15 C19 H19 . . 121.0
C18 C19 H19 . . 121.0

loop_
_geom_bond_atom_site_label_1
_geom_bond_atom_site_label_2
_geom_bond_site_symmetry_2
_geom_bond_distance
Cu1 O1 2_566 1.9343(19)
Cu1 O4 . 1.9414(17)
Cu1 N6 2_656 1.996(2)
Cu1 N6 . 2.009(2)
Cu1 N5 . 2.244(2)
O1 C1 . 1.262(3)
O1 Cu1 2_566 1.9343(19)
N1 C16 . 1.315(4)
N1 C17 . 1.329(4)
N1 Cu2 . 2.025(2)
C1 O2 . 1.239(3)
C1 C2 . 1.520(3)
Cu2 N5 . 1.978(2)
Cu2 O3 . 1.9956(18)
Cu2 N2 . 2.014(2)
Cu2 O2 2_566 2.1738(18)
O2 Cu2 2_566 2.1737(18)
N2 C14 . 1.325(3)
N2 C10 . 1.335(3)
C2 C3 . 1.503(3)
C2 H2A . 0.9900
C2 H2B . 0.9900
O3 C9 . 1.260(3)
N3 N4 . 1.142(3)
C3 C4 . 1.392(4)
C3 C8 . 1.406(3)
O4 C9 . 1.257(3)
N4 N5 . 1.199(3)
C4 C5 . 1.372(4)
C4 H4 . 0.9500
C5 C6 . 1.373(4)
C5 H5 . 0.9500
N6 N7 . 1.196(3)
N6 Cu1 2_656 1.996(2)
C6 C7 . 1.382(4)
C6 H6 . 0.9500
N7 N8 . 1.118(3)
C7 C8 . 1.389(3)
C7 H7 . 0.9500
C8 C9 . 1.510(3)
C10 C11 . 1.379(4)
C10 H10 . 0.9500
C11 C12 . 1.378(5)
C11 H11 . 0.9500
C12 C13 . 1.362(4)
C12 H12 . 0.9500
C13 C14 . 1.372(4)
C13 H13 . 0.9500
C14 H14 . 0.9500
C15 C19 . 1.348(5)
C15 C16 . 1.367(5)
C15 H15 . 0.9500
C16 H16 . 0.9500
C17 C18 . 1.370(5)
C17 H17 . 0.9500
C18 C19 . 1.360(5)
C18 H18 . 0.9500
C19 H19 . 0.9500

_cod_database_fobs_code 2020213
